data_4000254
_journal_name_full 'Chemistry of Materials'
_journal_paper_doi 10.1021/cm020650x
_journal_year 2003
_chemical_formula_sum 'C0.67 H2 O2 P0.67 Sn0.67'
_chemical_formula_weight 141.80
_space_group_IT_number 14
_symmetry_cell_setting monoclinic
_symmetry_space_group_name_Hall '-P 2ybc'
_symmetry_space_group_name_H-M 'P 1 21/c 1'
_atom_sites_solution_hydrogens geom
_atom_sites_solution_primary direct
_atom_sites_solution_secondary difmap
_cell_angle_alpha 90.00
_cell_angle_beta 100.719(3)
_cell_angle_gamma 90.00
_cell_formula_units_Z 6
_cell_length_a 4.5998(7)
_cell_length_b 15.430(2)
_cell_length_c 6.5861(10)
_cell_measurement_temperature 293(2)
_cell_volume 459.30(12)
_diffrn_ambient_temperature 293(2)
_diffrn_radiation_monochromator graphite
_diffrn_radiation_source 'fine-focus sealed tube'
_diffrn_radiation_type MoK\a
_diffrn_radiation_wavelength 0.71073
_diffrn_reflns_av_R_equivalents 0.0734
_diffrn_reflns_av_sigmaI/netI 0.0602
_diffrn_reflns_limit_h_max 5
_diffrn_reflns_limit_h_min -3
_diffrn_reflns_limit_k_max 20
_diffrn_reflns_limit_k_min -19
_diffrn_reflns_limit_l_max 8
_diffrn_reflns_limit_l_min -8
_diffrn_reflns_number 2620
_diffrn_reflns_theta_max 28.18
_diffrn_reflns_theta_min 2.64
_exptl_absorpt_coefficient_mu 5.775
_exptl_crystal_density_diffrn 3.076
_exptl_crystal_density_method 'not measured'
_exptl_crystal_F_000 392
_refine_ls_extinction_coef ?
_refine_ls_extinction_method none
_refine_ls_goodness_of_fit_ref 1.263
_refine_ls_hydrogen_treatment mixed
_refine_ls_matrix_type full
_refine_ls_number_parameters 55
_refine_ls_number_reflns 1034
_refine_ls_number_restraints 0
_refine_ls_restrained_S_all 1.263
_refine_ls_R_factor_all 0.0565
_refine_ls_R_factor_gt 0.0541
_refine_ls_shift/su_max 0.001
_refine_ls_shift/su_mean 0.000
_refine_ls_structure_factor_coef Fsqd
_refine_ls_weighting_details 'calc w=1/[\s^2^(Fo^2^)+(0.0391P)^2^+12.4396P] where P=(Fo^2^+2Fc^2^)/3'
_refine_ls_weighting_scheme calc
_refine_ls_wR_factor_gt 0.1500
_refine_ls_wR_factor_ref 0.1511
_reflns_number_gt 960
_reflns_number_total 1034
_reflns_threshold_expression >2sigma(I)
_cod_original_sg_symbol_H-M 'P 21/c'
_cod_database_code 4000254

loop_
_symmetry_equiv_pos_as_xyz
'x, y, z'
'-x, y+1/2, -z+1/2'
'-x, -y, -z'
'x, -y-1/2, z-1/2'

loop_
_atom_site_label
_atom_site_type_symbol
_atom_site_fract_x
_atom_site_fract_y
_atom_site_fract_z
_atom_site_U_iso_or_equiv
_atom_site_adp_type
_atom_site_occupancy
_atom_site_symmetry_multiplicity
_atom_site_calc_flag
_atom_site_refinement_flags
_atom_site_disorder_assembly
_atom_site_disorder_group
Sn1 Sn 0.44562(16) 0.66485(5) 0.72978(11) 0.0211(3) Uani 1 1 d . . .
P1 P 0.8720(5) 0.65932(17) 0.3614(4) 0.0174(5) Uani 1 1 d . . .
O1 O 0.6629(16) 0.7175(5) 0.2144(12) 0.0238(16) Uani 1 1 d . . .
O2 O 1.1483(15) 0.7107(5) 0.4623(12) 0.0239(16) Uani 1 1 d . . .
O3 O 0.7267(17) 0.6167(5) 0.5265(12) 0.0258(16) Uani 1 1 d . . .
C1 C 0.990(3) 0.5745(8) 0.210(2) 0.033(3) Uani 1 1 d . . .
H1 H 1.1164 0.5353 0.2994 0.050 Uiso 1 1 calc R . .
H2 H 1.0961 0.5990 0.1118 0.050 Uiso 1 1 calc R . .
H3 H 0.8200 0.5436 0.1388 0.050 Uiso 1 1 calc R . .

loop_
_atom_site_aniso_label
_atom_site_aniso_U_11
_atom_site_aniso_U_22
_atom_site_aniso_U_33
_atom_site_aniso_U_23
_atom_site_aniso_U_13
_atom_site_aniso_U_12
Sn1 0.0184(4) 0.0264(4) 0.0179(4) 0.0029(3) 0.0022(3) -0.0028(3)
P1 0.0078(11) 0.0232(12) 0.0193(12) -0.0006(9) -0.0023(9) 0.0021(9)
O1 0.010(3) 0.033(4) 0.025(4) -0.001(3) -0.006(3) 0.003(3)
O2 0.008(3) 0.035(4) 0.026(4) 0.001(3) -0.004(3) 0.002(3)
O3 0.023(4) 0.025(4) 0.030(4) 0.005(3) 0.006(3) 0.001(3)
C1 0.036(7) 0.030(6) 0.033(6) -0.003(5) 0.003(5) 0.008(5)
